data_7037042
loop_
_publ_author_name
'Zhu, Yuan-Yuan'
'Liu, Chang-Wei'
'Yin, Ji'
'Meng, Zhao-Sha'
'Yang, Qian'
'Wang, Junhu'
'Liu, Tao'
'Gao, Song'

_publ_section_title
;
 Structural phase transition in a multi-induced mononuclear Fe(II)
 spin-crossover complex.
;
_journal_issue 48
_journal_name_full 'Dalton transactions (Cambridge, England : 2003)'
_journal_page_first 20906
_journal_page_last 20912
_journal_paper_doi 10.1039/c5dt03216d
_journal_volume 44
_journal_year 2015
_chemical_compound_source no
_chemical_formula_moiety 'C30 H38 Fe N6 O4, 2(Cl O4)'
_chemical_formula_sum 'C30 H38 Cl2 Fe N6 O12'
_chemical_formula_weight 801.41
_chemical_name_common '1a(173 K)'
_chemical_name_systematic 1410363
_space_group_crystal_system monoclinic
_space_group_IT_number 14
_space_group_name_Hall '-P 2ybc'
_space_group_name_H-M_alt 'P 1 21/c 1'
_symmetry_space_group_name_Hall '-P 2ybc'
_symmetry_space_group_name_H-M 'P 1 21/c 1'
_atom_sites_solution_hydrogens geom
_audit_creation_date 2015-10-19
_audit_creation_method
;
Olex2 1.2
(compiled 2015.09.30 svn.r3233 for OlexSys, GUI svn.r5103)
;
_audit_update_record
;
2015-10-26 deposited with the CCDC.
2015-10-30 downloaded from the CCDC.
;
_cell_angle_alpha 90
_cell_angle_beta 91.79(3)
_cell_angle_gamma 90
_cell_formula_units_Z 8
_cell_length_a 13.909(3)
_cell_length_b 20.024(4)
_cell_length_c 25.221(5)
_cell_measurement_reflns_used 18527
_cell_measurement_temperature 173.1500
_cell_measurement_theta_max 27.4816
_cell_measurement_theta_min 2.3757
_cell_volume 7021(2)
_computing_cell_refinement 'CrystalClear (Rigaku Inc., 2008)'
_computing_data_collection 'CrystalClear (Rigaku Inc., 2008)'
_computing_data_reduction 'CrystalClear (Rigaku Inc., 2008)'
_computing_molecular_graphics 'Olex2 (Dolomanov et al., 2009)'
_computing_publication_material 'Olex2 (Dolomanov et al., 2009)'
_computing_structure_refinement 'XL (Sheldrick, 2008)'
_computing_structure_solution ????
_diffrn_ambient_temperature 173.1500
_diffrn_detector_area_resol_mean 28.5714
_diffrn_measured_fraction_theta_full 0.971
_diffrn_measured_fraction_theta_max 0.964
_diffrn_measurement_details
;
scan:
    Number of images: 360
               Slice: -110.0000 - 70.0000
         Image width: 0.5000
            Exp time: 5.0000
       Rotation axis: Omega
               Omega: 0.0000
                 Chi: 45.0000
                 Phi: 0.0000
                 XTD: 45.0495
              2theta: -20.0959
scan:
    Number of images: 360
               Slice: -110.0000 - 70.0000
         Image width: 0.5000
            Exp time: 5.0000
       Rotation axis: Omega
               Omega: 0.0000
                 Chi: 45.0000
                 Phi: 90.0000
                 XTD: 45.0495
              2theta: -20.0959
scan:
    Number of images: 200
               Slice: -100.0000 - 0.0000
         Image width: 0.5000
            Exp time: 5.0000
       Rotation axis: Omega
               Omega: 0.0000
                 Chi: 45.0000
                 Phi: 180.0000
                 XTD: 45.0495
              2theta: -20.0959
;
_diffrn_measurement_device
;
Saturn724+ (2x2 bin mode)
;
_diffrn_measurement_device_details
;
AFC10: Fixed Chi 2 circle
;
_diffrn_measurement_device_type 'Bruker P4'
_diffrn_measurement_method dtprofit.ref
_diffrn_orient_matrix_type d*Trek
_diffrn_orient_matrix_UB_11 0.0699
_diffrn_orient_matrix_UB_12 0.0122
_diffrn_orient_matrix_UB_13 0.0117
_diffrn_orient_matrix_UB_21 -0.0076
_diffrn_orient_matrix_UB_22 -0.0039
_diffrn_orient_matrix_UB_23 0.0492
_diffrn_orient_matrix_UB_31 0.0084
_diffrn_orient_matrix_UB_32 -0.0387
_diffrn_orient_matrix_UB_33 -0.0018
_diffrn_radiation_detector CCD
_diffrn_radiation_monochromator 'Graphite Monochromator'
_diffrn_radiation_type MoK\a
_diffrn_radiation_wavelength 0.71073
_diffrn_reflns_av_R_equivalents 0.0731
_diffrn_reflns_av_unetI/netI 0.1215
_diffrn_reflns_laue_measured_fraction_full 0.971
_diffrn_reflns_laue_measured_fraction_max 0.964
_diffrn_reflns_limit_h_max 16
_diffrn_reflns_limit_h_min -16
_diffrn_reflns_limit_k_max 24
_diffrn_reflns_limit_k_min -24
_diffrn_reflns_limit_l_max 30
_diffrn_reflns_limit_l_min -1
_diffrn_reflns_number 12609
_diffrn_reflns_point_group_measured_fraction_full 0.971
_diffrn_reflns_point_group_measured_fraction_max 0.964
_diffrn_reflns_theta_full 25.242
_diffrn_reflns_theta_max 25.584
_diffrn_reflns_theta_min 2.507
_diffrn_source 'Rotating Anode'
_diffrn_source_current 90.0000
_diffrn_source_power 4.5000
_diffrn_source_voltage 50.0000
_exptl_absorpt_coefficient_mu 0.652
_exptl_absorpt_correction_T_max 1.0000
_exptl_absorpt_correction_T_min 0.8256
_exptl_absorpt_correction_type multi-scan
_exptl_crystal_colour 'Dark Red'
_exptl_crystal_density_diffrn 1.516
_exptl_crystal_description Prism
_exptl_crystal_F_000 3328
_exptl_crystal_preparation 'Magnetic properties'
_exptl_crystal_recrystallization_method 'Re-crystallisation from solvent: methanol'
_exptl_crystal_size_max 0.5000
_exptl_crystal_size_mid 0.4600
_exptl_crystal_size_min 0.1800
_refine_diff_density_max 1.759
_refine_diff_density_min -2.076
_refine_diff_density_rms 0.191
_refine_ls_extinction_coef 0.0047(11)
_refine_ls_extinction_expression Fc^*^=kFc[1+0.001xFc^2^\l^3^/sin(2\q)]^-1/4^
_refine_ls_extinction_method 'SHELXL-2014/7 (Sheldrick 2014'
_refine_ls_goodness_of_fit_ref 1.359
_refine_ls_hydrogen_treatment constr
_refine_ls_matrix_type full
_refine_ls_number_parameters 937
_refine_ls_number_reflns 12609
_refine_ls_number_restraints 60
_refine_ls_restrained_S_all 1.370
_refine_ls_R_factor_all 0.1918
_refine_ls_R_factor_gt 0.1582
_refine_ls_shift/su_max 0.001
_refine_ls_shift/su_mean 0.000
_refine_ls_structure_factor_coef Fsqd
_refine_ls_weighting_details 'w=1/[\s^2^(Fo^2^)+(0.2000P)^2^] where P=(Fo^2^+2Fc^2^)/3'
_refine_ls_weighting_scheme calc
_refine_ls_wR_factor_gt 0.4041
_refine_ls_wR_factor_ref 0.4351
_reflns_Friedel_coverage 0.000
_reflns_number_gt 7753
_reflns_number_total 12609
_reflns_threshold_expression 'I > 2\s(I)'
_cod_data_source_file c5dt03216d2.cif
_cod_data_source_block 1410363
_cod_depositor_comments
;
The following automatic conversions were performed:

'_exptl_absorpt_correction_type' value 'Multi-scan' changed to
'multi-scan' according to
/usr/data/users/saulius/crontab/automatic-downloads/rss-feeds/RSC/lib/dictionaries/cif_core.dic
dictionary named 'cif_core.dic' version 2.4.2 from 2011-04-26.

Automatic conversion script
Id: cif_fix_values 3271 2015-04-21 07:52:19Z andrius 

 Adding full bibliography for 7037038--7037042.cif.

2017-03-01
Z value and formula fixed to values more according to usual
chemical conventions.                 miguel
;
_cod_original_formula_sum 'C60 H76 Cl4 Fe2 N12 O24'
_cod_original_formula_weight 1602.82
_cod_original_formula_moiety '2(C30 H38 Fe N6 O4), 4(Cl O4)'
_cod_original_formula_units_Z 4
_cod_database_code 7037042
_shelx_space_group_comment
;
The symmetry employed for this shelxl refinement is uniquely defined
by the following loop, which should always be used as a source of
symmetry information in preference to the above space-group names.
They are only intended as comments.
;
_diffrn_number_total 15994
_olex2_refinement_description
;
1. Twinned data refinement
 Scales: 0.63 0.37
2. Fixed Uiso
 At 1.2 times of:
  All C(H) groups, All C(H,H) groups
 At 1.5 times of:
  All C(H,H,H) groups
3. Restrained distances
 O21-O22 \\sim O22-O23 \\sim O23-O24 \\sim O24-O21
 with sigma of 0.01
 Cl4-O21 \\sim Cl4-O22 \\sim Cl4-O23 \\sim Cl4-O24
 with sigma of 0.01
4. Uiso/Uaniso restraints and constraints
Uanis(O21) \\sim Ueq, Uanis(O22) \\sim Ueq, Uanis(O23) \\sim Ueq, Uanis(O24)
\\sim Ueq: with sigma of 0.01 and sigma for terminal atoms of 0.01
Uanis(O9) \\sim Ueq, Uanis(O10) \\sim Ueq, Uanis(O11) \\sim Ueq, Uanis(O12)
\\sim Ueq: with sigma of 0.01 and sigma for terminal atoms of 0.01
5.a Secondary CH2 refined with riding coordinates:
 C4(H4A,H4B), C12(H12A,H12B), C19(H19A,H19B), C27(H27A,H27B), C34(H34A,H34B),
 C42(H42A,H42B), C49(H49A,H49B), C57(H57A,H57B)
5.b Aromatic/amide H refined with riding coordinates:
 C7(H7), C8(H8), C9(H9), C22(H22), C23(H23), C24(H24), C37(H37), C38(H38),
 C39(H39), C52(H52), C53(H53), C54(H54)
5.c Idealised Me refined as rotating group:
 C1(H1A,H1B,H1C), C2(H2A,H2B,H2C), C14(H14A,H14B,H14C), C15(H15A,H15B,H15C),
 C16(H16A,H16B,H16C), C17(H17A,H17B,H17C), C29(H29A,H29B,H29C), C30(H30A,H30B,
 H30C), C31(H31A,H31B,H31C), C32(H32A,H32B,H32C), C44(H44A,H44B,H44C), C45(H45A,
 H45B,H45C), C46(H46A,H46B,H46C), C47(H47A,H47B,H47C), C59(H59A,H59B,H59C),
 C60(H60A,H60B,H60C)
;
_shelx_shelxl_version_number 2014/7
_olex2_submission_special_instructions 'No special instructions were received'

loop_
_space_group_symop_operation_xyz
'x, y, z'
'-x, y+1/2, -z+1/2'
'-x, -y, -z'
'x, -y-1/2, z-1/2'

loop_
_atom_site_label
_atom_site_type_symbol
_atom_site_fract_x
_atom_site_fract_y
_atom_site_fract_z
_atom_site_U_iso_or_equiv
_atom_site_adp_type
_atom_site_occupancy
_atom_site_site_symmetry_order
_atom_site_calc_flag
_atom_site_refinement_flags_posn
_atom_site_refinement_flags_adp
Fe1 Fe 0.09717(12) 0.31030(6) 0.11794(5) 0.0403(5) Uani 1 1 d . .
O1 O -0.1963(7) 0.3482(5) 0.1143(3) 0.067(2) Uani 1 1 d . .
O2 O 0.1925(7) 0.1290(5) 0.1788(4) 0.074(3) Uani 1 1 d . .
O3 O 0.1846(7) 0.2858(4) -0.0382(3) 0.060(2) Uani 1 1 d . .
O4 O 0.2042(11) 0.4746(5) 0.1992(6) 0.117(5) Uani 1 1 d . .
N1 N -0.0350(7) 0.3549(4) 0.1003(3) 0.041(2) Uani 1 1 d . .
N2 N 0.0016(6) 0.2435(4) 0.1457(3) 0.0386(19) Uani 1 1 d . .
N3 N 0.1895(6) 0.2350(5) 0.1508(3) 0.044(2) Uani 1 1 d . .
N4 N 0.1089(7) 0.2724(4) 0.0396(3) 0.048(2) Uani 1 1 d . .
N5 N 0.1870(8) 0.3742(4) 0.0833(4) 0.059(3) Uani 1 1 d . .
N6 N 0.1260(11) 0.3803(4) 0.1795(4) 0.079(4) Uani 1 1 d . .
C1 C -0.0863(11) 0.4019(6) 0.0148(4) 0.067(4) Uani 1 1 d . .
H1A H -0.0209 0.4012 0.0014 0.101 Uiso 1 1 calc GR .
H1B H -0.1238 0.4367 -0.0037 0.101 Uiso 1 1 calc GR .
H1C H -0.1168 0.3584 0.0085 0.101 Uiso 1 1 calc GR .
C2 C -0.0249(9) 0.4784(6) 0.0867(5) 0.058(3) Uani 1 1 d . .
H2A H -0.0125 0.4817 0.1251 0.088 Uiso 1 1 calc GR .
H2B H -0.0611 0.5177 0.0743 0.088 Uiso 1 1 calc GR .
H2C H 0.0364 0.4762 0.0686 0.088 Uiso 1 1 calc GR .
C3 C -0.0822(11) 0.4168(5) 0.0746(4) 0.057(3) Uani 1 1 d . .
C4 C -0.1755(10) 0.4164(7) 0.0980(6) 0.067(3) Uani 1 1 d . .
H4A H -0.2252 0.4321 0.0719 0.080 Uiso 1 1 calc R .
H4B H -0.1755 0.4466 0.1291 0.080 Uiso 1 1 calc R .
C5 C -0.1095(9) 0.3211(5) 0.1181(5) 0.052(3) Uani 1 1 d . .
C6 C -0.0877(9) 0.2545(5) 0.1411(3) 0.046(3) Uani 1 1 d . .
C7 C -0.1597(10) 0.2065(6) 0.1544(4) 0.055(3) Uani 1 1 d . .
H7 H -0.2268 0.2151 0.1510 0.066 Uiso 1 1 calc R .
C8 C -0.1213(10) 0.1454(6) 0.1730(4) 0.054(3) Uani 1 1 d . .
H8 H -0.1640 0.1102 0.1815 0.065 Uiso 1 1 calc R .
C9 C -0.0287(10) 0.1355(6) 0.1788(4) 0.057(3) Uani 1 1 d . .
H9 H -0.0062 0.0939 0.1924 0.068 Uiso 1 1 calc R .
C10 C 0.0376(10) 0.1839(5) 0.1658(4) 0.049(3) Uani 1 1 d . .
C11 C 0.1394(10) 0.1829(7) 0.1653(5) 0.064(3) Uani 1 1 d . .
C12 C 0.2923(14) 0.1418(12) 0.1696(9) 0.135(9) Uani 1 1 d . .
H12A H 0.3152 0.1155 0.1392 0.162 Uiso 1 1 calc R .
H12B H 0.3331 0.1318 0.2014 0.162 Uiso 1 1 calc R .
C13 C 0.2916(12) 0.2179(9) 0.1570(5) 0.081(5) Uani 1 1 d . .
C14 C 0.3465(14) 0.2370(17) 0.1042(6) 0.194(15) Uani 1 1 d . .
H14A H 0.3604 0.1963 0.0843 0.291 Uiso 1 1 calc GR .
H14B H 0.4069 0.2598 0.1138 0.291 Uiso 1 1 calc GR .
H14C H 0.3058 0.2666 0.0822 0.291 Uiso 1 1 calc GR .
C15 C 0.3379(12) 0.2597(9) 0.1985(6) 0.090(5) Uani 1 1 d . .
H15A H 0.3425 0.3058 0.1857 0.135 Uiso 1 1 calc GR .
H15B H 0.4026 0.2425 0.2070 0.135 Uiso 1 1 calc GR .
H15C H 0.2995 0.2587 0.2304 0.135 Uiso 1 1 calc GR .
C16 C 0.1218(14) 0.1492(6) 0.0270(5) 0.090(6) Uani 1 1 d . .
H16A H 0.1914 0.1554 0.0324 0.136 Uiso 1 1 calc GR .
H16B H 0.1097 0.1130 0.0015 0.136 Uiso 1 1 calc GR .
H16C H 0.0932 0.1379 0.0608 0.136 Uiso 1 1 calc GR .
C17 C -0.0285(10) 0.2061(8) 0.0056(7) 0.090(5) Uani 1 1 d . .
H17A H -0.0482 0.1950 0.0415 0.135 Uiso 1 1 calc GR .
H17B H -0.0482 0.1702 -0.0188 0.135 Uiso 1 1 calc GR .
H17C H -0.0591 0.2480 -0.0058 0.135 Uiso 1 1 calc GR .
C18 C 0.0771(10) 0.2137(6) 0.0054(4) 0.055(3) Uani 1 1 d . .
C19 C 0.1146(12) 0.2305(7) -0.0481(5) 0.079(4) Uani 1 1 d . .
H19A H 0.1468 0.1914 -0.0636 0.095 Uiso 1 1 calc R .
H19B H 0.0617 0.2451 -0.0725 0.095 Uiso 1 1 calc R .
C20 C 0.1688(8) 0.3068(5) 0.0107(4) 0.047(3) Uani 1 1 d . .
C21 C 0.2121(10) 0.3664(5) 0.0334(5) 0.056(3) Uani 1 1 d . .
C22 C 0.2761(10) 0.4111(5) 0.0075(6) 0.067(4) Uani 1 1 d . .
H22 H 0.2930 0.4045 -0.0283 0.080 Uiso 1 1 calc R .
C23 C 0.3106(12) 0.4617(7) 0.0354(8) 0.092(5) Uani 1 1 d . .
H23 H 0.3538 0.4914 0.0189 0.110 Uiso 1 1 calc R .
C24 C 0.2860(13) 0.4746(7) 0.0906(11) 0.131(10) Uani 1 1 d . .
H24 H 0.3092 0.5124 0.1097 0.157 Uiso 1 1 calc R .
C25 C 0.2254(11) 0.4267(6) 0.1130(6) 0.072(4) Uani 1 1 d . .
C26 C 0.1831(12) 0.4270(7) 0.1649(6) 0.074(5) Uani 1 1 d . .
C27 C 0.1385(19) 0.4647(10) 0.2441(7) 0.132(10) Uani 1 1 d . .
H27A H 0.0887 0.5000 0.2444 0.158 Uiso 1 1 calc R .
H27B H 0.1750 0.4654 0.2785 0.158 Uiso 1 1 calc R .
C28 C 0.0926(16) 0.3959(7) 0.2343(5) 0.089(6) Uani 1 1 d . .
C29 C 0.137(2) 0.3415(8) 0.2711(5) 0.154(12) Uani 1 1 d . .
H29A H 0.1103 0.2978 0.2611 0.231 Uiso 1 1 calc GR .
H29B H 0.1214 0.3514 0.3080 0.231 Uiso 1 1 calc GR .
H29C H 0.2068 0.3409 0.2677 0.231 Uiso 1 1 calc GR .
C30 C -0.0142(16) 0.3951(10) 0.2368(6) 0.109(7) Uani 1 1 d . .
H30A H -0.0416 0.4279 0.2118 0.164 Uiso 1 1 calc GR .
H30B H -0.0331 0.4064 0.2728 0.164 Uiso 1 1 calc GR .
H30C H -0.0383 0.3505 0.2275 0.164 Uiso 1 1 calc GR .
Fe2 Fe 0.40216(11) 0.80763(7) 0.11777(5) 0.0389(4) Uani 1 1 d . .
O5 O 0.3358(7) 0.6222(4) 0.1886(3) 0.064(2) Uani 1 1 d . .
O6 O 0.7039(6) 0.8455(4) 0.1151(3) 0.065(2) Uani 1 1 d . .
O7 O 0.3117(6) 0.7812(4) -0.0440(3) 0.056(2) Uani 1 1 d . .
O8 O 0.2897(8) 0.9834(4) 0.1862(3) 0.066(2) Uani 1 1 d . .
N7 N 0.3200(6) 0.7272(5) 0.1558(3) 0.044(2) Uani 1 1 d . .
N8 N 0.5071(6) 0.7422(4) 0.1490(3) 0.0367(18) Uani 1 1 d . .
N9 N 0.5419(7) 0.8532(4) 0.0994(3) 0.045(2) Uani 1 1 d . .
N10 N 0.3870(7) 0.7661(4) 0.0360(3) 0.047(2) Uani 1 1 d . .
N11 N 0.3085(6) 0.8717(4) 0.0769(3) 0.0430(19) Uani 1 1 d . .
N12 N 0.3678(8) 0.8844(4) 0.1756(3) 0.049(2) Uani 1 1 d . .
C31 C 0.1659(15) 0.6974(15) 0.1068(6) 0.185(14) Uani 1 1 d . .
H31A H 0.1543 0.7417 0.0913 0.278 Uiso 1 1 calc GR .
H31B H 0.1043 0.6746 0.1113 0.278 Uiso 1 1 calc GR .
H31C H 0.2057 0.6711 0.0831 0.278 Uiso 1 1 calc GR .
C32 C 0.1668(12) 0.7554(7) 0.1971(7) 0.093(5) Uani 1 1 d . .
H32A H 0.1915 0.7499 0.2336 0.139 Uiso 1 1 calc GR .
H32B H 0.0974 0.7470 0.1955 0.139 Uiso 1 1 calc GR .
H32C H 0.1795 0.8010 0.1851 0.139 Uiso 1 1 calc GR .
C33 C 0.2178(9) 0.7049(7) 0.1605(4) 0.060(3) Uani 1 1 d . .
C34 C 0.2344(10) 0.6375(6) 0.1901(7) 0.076(4) Uani 1 1 d . .
H34A H 0.2143 0.6413 0.2273 0.092 Uiso 1 1 calc R .
H34B H 0.1962 0.6016 0.1725 0.092 Uiso 1 1 calc R .
C35 C 0.3743(8) 0.6798(5) 0.1704(4) 0.042(2) Uani 1 1 d . .
C36 C 0.4798(9) 0.6834(5) 0.1691(4) 0.046(3) Uani 1 1 d . .
C37 C 0.5482(9) 0.6331(5) 0.1853(4) 0.050(3) Uani 1 1 d . .
H37 H 0.5292 0.5918 0.2003 0.060 Uiso 1 1 calc R .
C38 C 0.6414(9) 0.6484(5) 0.1777(4) 0.049(3) Uani 1 1 d . .
H38 H 0.6886 0.6161 0.1877 0.059 Uiso 1 1 calc R .
C39 C 0.6732(9) 0.7084(5) 0.1563(3) 0.044(3) Uani 1 1 d . .
H39 H 0.7394 0.7169 0.1510 0.053 Uiso 1 1 calc R .
C40 C 0.6028(8) 0.7547(5) 0.1432(3) 0.039(2) Uani 1 1 d . .
C41 C 0.6148(8) 0.8214(5) 0.1171(4) 0.044(2) Uani 1 1 d . .
C42 C 0.6857(11) 0.9142(6) 0.0963(5) 0.068(4) Uani 1 1 d . .
H42A H 0.7339 0.9276 0.0703 0.082 Uiso 1 1 calc R .
H42B H 0.6887 0.9460 0.1264 0.082 Uiso 1 1 calc R .
C43 C 0.5849(10) 0.9129(5) 0.0705(4) 0.056(3) Uani 1 1 d . .
C44 C 0.5839(9) 0.8978(6) 0.0139(4) 0.058(3) Uani 1 1 d . .
H44A H 0.6208 0.8570 0.0080 0.087 Uiso 1 1 calc GR .
H44B H 0.6128 0.9350 -0.0052 0.087 Uiso 1 1 calc GR .
H44C H 0.5174 0.8914 0.0010 0.087 Uiso 1 1 calc GR .
C45 C 0.5269(11) 0.9756(5) 0.0811(5) 0.070(4) Uani 1 1 d . .
H45A H 0.4589 0.9674 0.0720 0.104 Uiso 1 1 calc GR .
H45B H 0.5504 1.0124 0.0594 0.104 Uiso 1 1 calc GR .
H45C H 0.5339 0.9875 0.1187 0.104 Uiso 1 1 calc GR .
C46 C 0.5249(10) 0.6981(6) 0.0068(4) 0.065(3) Uani 1 1 d . .
H46A H 0.5566 0.7397 -0.0034 0.097 Uiso 1 1 calc GR .
H46B H 0.5434 0.6621 -0.0171 0.097 Uiso 1 1 calc GR .
H46C H 0.5445 0.6865 0.0433 0.097 Uiso 1 1 calc GR .
C47 C 0.3679(11) 0.6461(5) 0.0245(4) 0.064(3) Uani 1 1 d . .
H47A H 0.3910 0.6377 0.0610 0.096 Uiso 1 1 calc GR .
H47B H 0.3826 0.6074 0.0023 0.096 Uiso 1 1 calc GR .
H47C H 0.2982 0.6534 0.0239 0.096 Uiso 1 1 calc GR .
C48 C 0.4172(9) 0.7074(5) 0.0032(4) 0.047(3) Uani 1 1 d . .
C49 C 0.3834(9) 0.7290(6) -0.0527(4) 0.053(3) Uani 1 1 d . .
H49A H 0.4378 0.7467 -0.0728 0.063 Uiso 1 1 calc R .
H49B H 0.3544 0.6909 -0.0725 0.063 Uiso 1 1 calc R .
C50 C 0.3306(9) 0.8015(5) 0.0054(4) 0.045(2) Uani 1 1 d . .
C51 C 0.2847(8) 0.8622(6) 0.0250(4) 0.051(3) Uani 1 1 d . .
C52 C 0.2294(9) 0.9058(5) -0.0043(5) 0.056(3) Uani 1 1 d . .
H52 H 0.2169 0.8984 -0.0411 0.068 Uiso 1 1 calc R .
C53 C 0.1924(9) 0.9607(6) 0.0205(5) 0.067(4) Uani 1 1 d . .
H53 H 0.1523 0.9910 0.0010 0.080 Uiso 1 1 calc R .
C54 C 0.2132(9) 0.9719(6) 0.0733(6) 0.063(3) Uani 1 1 d . .
H54 H 0.1877 1.0099 0.0904 0.076 Uiso 1 1 calc R .
C55 C 0.2724(8) 0.9268(5) 0.1018(4) 0.045(2) Uani 1 1 d . .
C56 C 0.3114(9) 0.9299(5) 0.1562(4) 0.052(3) Uani 1 1 d . .
C57 C 0.3451(13) 0.9732(7) 0.2337(6) 0.079(4) Uani 1 1 d . .
H57A H 0.3029 0.9748 0.2646 0.095 Uiso 1 1 calc R .
H57B H 0.3941 1.0088 0.2379 0.095 Uiso 1 1 calc R .
C58 C 0.3936(11) 0.9057(6) 0.2310(4) 0.060(3) Uani 1 1 d . .
C59 C 0.5017(12) 0.9096(8) 0.2368(5) 0.082(5) Uani 1 1 d . .
H59A H 0.5296 0.8660 0.2286 0.123 Uiso 1 1 calc GR .
H59B H 0.5200 0.9221 0.2733 0.123 Uiso 1 1 calc GR .
H59C H 0.5258 0.9432 0.2123 0.123 Uiso 1 1 calc GR .
C60 C 0.3569(14) 0.8534(7) 0.2685(4) 0.094(6) Uani 1 1 d . .
H60A H 0.2871 0.8486 0.2632 0.141 Uiso 1 1 calc GR .
H60B H 0.3716 0.8670 0.3052 0.141 Uiso 1 1 calc GR .
H60C H 0.3881 0.8105 0.2615 0.141 Uiso 1 1 calc GR .
Cl3 Cl 0.5820(3) 0.12398(16) 0.16903(17) 0.0738(10) Uani 1 1 d . .
O17 O 0.5069(8) 0.0937(5) 0.1941(4) 0.085(3) Uani 1 1 d . .
O18 O 0.6587(9) 0.0779(7) 0.1742(8) 0.163(8) Uani 1 1 d . .
O19 O 0.5441(14) 0.1359(5) 0.1150(4) 0.143(7) Uani 1 1 d . .
O20 O 0.6045(12) 0.1841(5) 0.1960(6) 0.133(6) Uani 1 1 d . .
Cl2 Cl 0.0784(3) 0.11927(16) 0.32088(16) 0.0710(10) Uani 1 1 d . .
O13 O -0.0135(7) 0.0982(5) 0.3043(4) 0.078(3) Uani 1 1 d . .
O14 O 0.0760(13) 0.1363(5) 0.3751(5) 0.147(7) Uani 1 1 d . .
O15 O 0.1419(9) 0.0645(6) 0.3153(6) 0.130(5) Uani 1 1 d . .
O16 O 0.1068(10) 0.1768(5) 0.2921(5) 0.112(5) Uani 1 1 d . .
Cl4 Cl 0.5544(2) 0.48251(15) 0.10604(10) 0.0548(8) Uani 1 1 d D .
O21 O 0.5352(9) 0.4177(5) 0.0938(5) 0.119(4) Uani 1 1 d D U
O22 O 0.6265(10) 0.4892(5) 0.1428(5) 0.128(5) Uani 1 1 d D U
O23 O 0.5676(13) 0.5186(10) 0.0618(6) 0.257(11) Uani 1 1 d D U
O24 O 0.4825(13) 0.5088(8) 0.1353(8) 0.243(10) Uani 1 1 d D U
Cl1 Cl 0.0372(3) 0.4735(2) 0.39198(11) 0.0744(11) Uani 1 1 d . .
O9 O -0.0351(11) 0.4770(7) 0.3529(4) 0.120(4) Uani 1 1 d . U
O10 O 0.0497(16) 0.4113(9) 0.4096(8) 0.188(8) Uani 1 1 d . U
O11 O 0.1227(11) 0.4915(8) 0.3681(6) 0.137(5) Uani 1 1 d . U
O12 O 0.0079(14) 0.5192(8) 0.4315(6) 0.159(6) Uani 1 1 d . U

loop_
_atom_site_aniso_label
_atom_site_aniso_U_11
_atom_site_aniso_U_22
_atom_site_aniso_U_33
_atom_site_aniso_U_23
_atom_site_aniso_U_13
_atom_site_aniso_U_12
Fe1 0.0573(10) 0.0297(8) 0.0337(7) 0.0029(5) -0.0013(6) -0.0050(7)
O1 0.061(6) 0.068(6) 0.071(5) -0.011(4) -0.003(4) 0.003(5)
O2 0.062(6) 0.069(6) 0.093(6) 0.025(5) 0.006(5) 0.006(5)
O3 0.070(6) 0.051(5) 0.058(4) 0.008(3) -0.006(4) -0.002(4)
O4 0.152(13) 0.040(5) 0.153(11) -0.047(6) -0.076(10) 0.021(7)
N1 0.058(6) 0.030(4) 0.033(4) 0.000(3) -0.001(4) 0.002(4)
N2 0.043(6) 0.041(5) 0.032(4) 0.008(3) 0.005(3) -0.005(4)
N3 0.035(5) 0.061(6) 0.036(4) -0.002(4) 0.000(3) -0.014(4)
N4 0.048(6) 0.033(4) 0.062(5) 0.015(4) -0.013(4) -0.004(4)
N5 0.085(8) 0.027(4) 0.062(6) 0.010(4) -0.028(5) -0.004(5)
N6 0.156(13) 0.030(5) 0.048(5) -0.006(4) -0.039(7) 0.008(7)
C1 0.100(11) 0.056(7) 0.045(6) 0.011(5) -0.010(6) 0.017(7)
C2 0.050(8) 0.042(6) 0.084(8) 0.002(5) 0.005(6) 0.008(6)
C3 0.094(10) 0.029(5) 0.049(6) 0.007(4) -0.009(6) 0.018(6)
C4 0.043(8) 0.062(8) 0.095(9) 0.010(7) -0.008(7) 0.009(6)
C5 0.041(7) 0.037(6) 0.078(7) -0.007(5) -0.008(5) 0.013(5)
C6 0.056(8) 0.051(6) 0.031(4) -0.002(4) 0.003(4) -0.004(6)
C7 0.069(8) 0.053(7) 0.044(5) 0.002(4) 0.012(5) -0.013(6)
C8 0.064(9) 0.054(7) 0.046(5) -0.008(5) 0.013(5) -0.025(6)
C9 0.073(9) 0.048(7) 0.049(6) 0.021(5) -0.001(6) -0.007(6)
C10 0.081(9) 0.030(5) 0.035(5) 0.005(3) 0.012(5) -0.017(6)
C11 0.056(9) 0.086(10) 0.049(6) -0.007(6) -0.006(5) 0.011(8)
C12 0.072(14) 0.18(2) 0.151(19) -0.049(17) -0.041(13) 0.035(15)
C13 0.078(11) 0.118(13) 0.047(7) 0.001(7) -0.010(6) 0.005(10)
C14 0.070(13) 0.46(5) 0.047(9) 0.002(16) 0.002(8) 0.03(2)
C15 0.072(11) 0.120(14) 0.077(9) 0.014(8) -0.009(8) -0.018(10)
C16 0.158(18) 0.043(7) 0.069(8) 0.003(6) -0.014(10) -0.006(9)
C17 0.059(10) 0.085(11) 0.125(12) -0.059(9) -0.021(9) -0.005(8)
C18 0.067(9) 0.047(6) 0.051(6) -0.005(4) -0.001(5) -0.015(6)
C19 0.106(13) 0.077(9) 0.054(7) -0.003(6) -0.006(7) -0.017(9)
C20 0.041(6) 0.043(6) 0.056(6) 0.010(4) -0.013(5) 0.002(5)
C21 0.065(8) 0.028(5) 0.074(7) 0.012(5) -0.009(6) 0.004(5)
C22 0.049(8) 0.030(6) 0.122(11) 0.022(6) 0.000(7) 0.002(6)
C23 0.063(11) 0.047(8) 0.164(16) 0.012(9) -0.013(11) -0.016(8)
C24 0.079(13) 0.023(7) 0.28(3) -0.012(11) -0.093(17) -0.006(8)
C25 0.078(11) 0.027(6) 0.111(11) 0.006(6) -0.035(9) 0.012(6)
C26 0.081(11) 0.054(8) 0.084(9) -0.030(7) -0.047(8) 0.025(8)
C27 0.21(3) 0.099(14) 0.080(11) -0.049(10) -0.065(15) 0.053(15)
C28 0.160(18) 0.065(9) 0.042(6) -0.010(6) -0.015(8) 0.037(11)
C29 0.34(3) 0.092(11) 0.027(6) 0.003(6) -0.012(11) 0.092(17)
C30 0.16(2) 0.111(14) 0.059(8) -0.013(8) 0.020(11) 0.023(14)
Fe2 0.0512(10) 0.0309(8) 0.0348(7) 0.0048(5) 0.0006(6) -0.0011(7)
O5 0.072(6) 0.036(4) 0.086(6) 0.015(4) 0.006(5) -0.011(4)
O6 0.047(5) 0.075(6) 0.073(5) 0.021(4) -0.007(4) -0.015(5)
O7 0.067(6) 0.060(5) 0.039(4) 0.006(3) -0.013(4) -0.010(4)
O8 0.089(7) 0.049(5) 0.063(5) -0.004(3) 0.012(5) 0.006(5)
N7 0.032(5) 0.054(5) 0.048(4) 0.004(4) 0.019(4) 0.003(4)
N8 0.038(5) 0.033(4) 0.039(4) -0.001(3) -0.006(3) -0.006(4)
N9 0.071(7) 0.030(4) 0.035(4) 0.003(3) -0.002(4) -0.005(4)
N10 0.066(7) 0.041(5) 0.033(4) 0.001(3) -0.009(4) -0.001(4)
N11 0.038(5) 0.030(4) 0.062(5) 0.007(3) 0.009(4) 0.000(4)
N12 0.082(7) 0.034(4) 0.032(4) 0.003(3) 0.004(4) 0.001(5)
C31 0.096(15) 0.41(4) 0.050(9) 0.027(14) -0.016(9) -0.10(2)
C32 0.076(11) 0.069(10) 0.134(14) 0.016(9) 0.026(10) 0.002(9)
C33 0.056(8) 0.087(9) 0.038(5) -0.003(5) 0.002(5) -0.020(7)
C34 0.053(9) 0.030(6) 0.148(13) 0.000(7) 0.046(8) -0.007(6)
C35 0.049(7) 0.041(5) 0.037(5) 0.005(4) 0.003(4) 0.004(5)
C36 0.058(7) 0.038(6) 0.042(5) -0.002(4) 0.006(4) -0.006(5)
C37 0.061(8) 0.030(5) 0.058(6) 0.006(4) 0.005(5) -0.002(5)
C38 0.057(8) 0.036(6) 0.055(6) 0.010(4) -0.007(5) -0.004(5)
C39 0.057(7) 0.039(5) 0.037(5) 0.014(4) 0.000(4) -0.001(5)
C40 0.040(6) 0.042(5) 0.037(4) -0.004(4) 0.009(4) 0.000(5)
C41 0.031(6) 0.045(6) 0.056(6) 0.009(4) 0.002(4) 0.001(5)
C42 0.081(10) 0.046(7) 0.077(8) 0.018(6) -0.010(7) -0.020(7)
C43 0.068(9) 0.033(6) 0.065(7) 0.013(4) -0.017(6) -0.017(6)
C44 0.056(8) 0.065(7) 0.054(6) 0.022(5) 0.015(5) -0.005(6)
C45 0.083(11) 0.035(6) 0.091(9) 0.027(6) -0.005(8) -0.013(7)
C46 0.075(10) 0.072(8) 0.048(6) -0.015(5) 0.005(6) -0.008(7)
C47 0.092(11) 0.042(6) 0.059(6) 0.007(5) 0.014(7) 0.003(7)
C48 0.057(8) 0.039(6) 0.045(5) -0.007(4) -0.001(5) -0.010(5)
C49 0.058(8) 0.059(7) 0.041(5) -0.006(4) 0.001(5) 0.000(6)
C50 0.053(7) 0.030(5) 0.052(5) 0.003(4) 0.002(5) -0.002(5)
C51 0.044(7) 0.057(7) 0.050(6) 0.011(5) -0.012(5) -0.008(5)
C52 0.055(8) 0.031(6) 0.082(8) 0.016(5) -0.017(6) -0.003(5)
C53 0.047(8) 0.064(8) 0.087(9) 0.031(6) -0.026(7) -0.001(6)
C54 0.049(8) 0.033(6) 0.106(10) 0.021(6) -0.008(7) 0.004(5)
C55 0.027(6) 0.043(6) 0.065(6) 0.003(4) 0.009(5) 0.000(5)
C56 0.063(8) 0.024(5) 0.070(7) -0.010(4) 0.018(6) -0.004(5)
C57 0.100(13) 0.050(7) 0.087(9) -0.024(7) 0.004(8) 0.011(8)
C58 0.101(11) 0.047(6) 0.033(5) -0.001(4) 0.006(6) -0.008(7)
C59 0.090(12) 0.104(12) 0.052(7) -0.018(7) -0.021(7) 0.004(10)
C60 0.177(18) 0.067(9) 0.036(6) 0.003(5) -0.009(8) -0.043(11)
Cl3 0.059(2) 0.0464(17) 0.116(3) -0.0105(16) 0.0128(19) -0.0146(16)
O17 0.059(7) 0.091(8) 0.105(7) 0.010(5) 0.005(5) -0.017(6)
O18 0.042(8) 0.117(11) 0.33(2) -0.092(13) 0.013(10) -0.001(8)
O19 0.28(2) 0.058(6) 0.091(8) 0.011(5) 0.069(10) 0.002(10)
O20 0.160(14) 0.066(7) 0.176(13) -0.050(7) 0.030(11) -0.035(9)
Cl2 0.056(2) 0.0465(17) 0.109(3) 0.0048(15) -0.0140(18) -0.0048(16)
O13 0.058(6) 0.099(8) 0.077(6) -0.012(5) -0.005(5) -0.013(6)
O14 0.246(18) 0.057(6) 0.133(10) -0.009(6) -0.097(11) -0.022(9)
O15 0.069(8) 0.078(8) 0.245(16) 0.041(9) 0.035(9) 0.037(7)
O16 0.113(10) 0.043(5) 0.178(12) 0.030(6) -0.041(9) -0.022(6)
Cl4 0.063(2) 0.0636(18) 0.0379(12) -0.0065(10) 0.0020(11) 0.0150(15)
O21 0.137(9) 0.097(7) 0.122(7) -0.019(6) -0.010(7) -0.001(7)
O22 0.136(8) 0.116(7) 0.128(7) -0.036(6) -0.046(7) 0.017(7)
O23 0.286(14) 0.252(13) 0.232(13) 0.032(9) -0.013(10) -0.030(10)
O24 0.228(13) 0.248(13) 0.255(13) -0.072(9) 0.023(9) 0.010(9)
Cl1 0.088(3) 0.095(3) 0.0410(14) 0.0092(14) 0.0083(14) 0.038(2)
O9 0.125(8) 0.145(8) 0.088(6) -0.014(6) -0.027(6) 0.006(7)
O10 0.209(11) 0.160(10) 0.195(11) 0.029(8) 0.010(9) 0.014(9)
O11 0.116(8) 0.150(9) 0.148(8) 0.028(7) 0.028(7) 0.022(7)
O12 0.159(10) 0.167(9) 0.152(9) -0.041(7) 0.016(8) 0.011(8)

loop_
_atom_type_symbol
_atom_type_description
_atom_type_scat_dispersion_real
_atom_type_scat_dispersion_imag
_atom_type_scat_source
C C 0.0033 0.0016 'International Tables Vol C Tables 4.2.6.8 and 6.1.1.4'
H H 0.0000 0.0000 'International Tables Vol C Tables 4.2.6.8 and 6.1.1.4'
N N 0.0061 0.0033 'International Tables Vol C Tables 4.2.6.8 and 6.1.1.4'
O O 0.0106 0.0060 'International Tables Vol C Tables 4.2.6.8 and 6.1.1.4'
Cl Cl 0.1484 0.1585 'International Tables Vol C Tables 4.2.6.8 and 6.1.1.4'
Fe Fe 0.3463 0.8444 'International Tables Vol C Tables 4.2.6.8 and 6.1.1.4'

loop_
_geom_angle_atom_site_label_1
_geom_angle_atom_site_label_2
_geom_angle_atom_site_label_3
_geom_angle
N1 Fe1 N3 154.8(3)
N1 Fe1 N4 92.7(3)
N1 Fe1 N6 91.0(4)
N2 Fe1 N1 76.8(3)
N2 Fe1 N3 78.0(3)
N2 Fe1 N4 98.9(3)
N2 Fe1 N6 107.1(4)
N4 Fe1 N3 92.6(3)
N5 Fe1 N1 101.0(4)
N5 Fe1 N2 174.4(3)
N5 Fe1 N3 104.2(4)
N5 Fe1 N4 75.9(4)
N5 Fe1 N6 77.9(5)
N6 Fe1 N3 94.9(3)
N6 Fe1 N4 153.9(4)
C5 O1 C4 102.5(10)
C11 O2 C12 109.9(14)
C20 O3 C19 105.3(9)
C26 O4 C27 105.9(15)
C3 N1 Fe1 143.1(8)
C5 N1 Fe1 113.8(6)
C5 N1 C3 103.1(9)
C6 N2 Fe1 120.5(7)
C6 N2 C10 121.7(10)
C10 N2 Fe1 117.5(7)
C11 N3 Fe1 110.6(8)
C11 N3 C13 107.9(11)
C13 N3 Fe1 141.0(9)
C18 N4 Fe1 140.9(7)
C20 N4 Fe1 113.3(7)
C20 N4 C18 105.6(9)
C21 N5 Fe1 121.6(7)
C21 N5 C25 119.5(12)
C25 N5 Fe1 118.9(10)
C26 N6 Fe1 112.0(9)
C26 N6 C28 108.9(11)
C28 N6 Fe1 138.8(12)
N1 C3 C1 105.1(8)
C2 C3 N1 111.2(10)
C2 C3 C1 111.3(11)
C4 C3 N1 101.6(9)
C4 C3 C1 113.3(12)
C4 C3 C2 113.6(11)
C3 C4 O1 107.9(10)
O1 C5 N1 119.1(10)
O1 C5 C6 124.9(11)
N1 C5 C6 116.1(10)
N2 C6 C5 112.3(10)
N2 C6 C7 123.7(11)
C7 C6 C5 123.9(11)
C8 C7 C6 113.4(12)
C9 C8 C7 122.1(11)
C8 C9 C10 122.0(12)
N2 C10 C9 117.0(11)
N2 C10 C11 111.0(10)
C9 C10 C11 131.8(12)
O2 C11 C10 123.4(13)
N3 C11 O2 114.5(12)
N3 C11 C10 122.1(12)
O2 C12 C13 102.0(15)
N3 C13 C12 104.5(14)
N3 C13 C14 109.9(12)
N3 C13 C15 110.1(14)
C12 C13 C14 113.8(19)
C15 C13 C12 114.3(13)
C15 C13 C14 104.2(16)
N4 C18 C16 110.2(9)
C17 C18 N4 110.6(11)
C17 C18 C16 107.8(12)
C17 C18 C19 113.6(12)
C19 C18 N4 103.6(9)
C19 C18 C16 111.1(12)
O3 C19 C18 105.1(9)
O3 C20 C21 123.3(11)
N4 C20 O3 118.3(10)
N4 C20 C21 118.4(10)
N5 C21 C20 110.7(10)
N5 C21 C22 122.9(11)
C22 C21 C20 126.4(12)
C23 C22 C21 117.4(15)
C22 C23 C24 123.4(16)
C25 C24 C23 115.0(13)
N5 C25 C24 121.6(16)
N5 C25 C26 109.3(13)
C24 C25 C26 128.6(15)
O4 C26 C25 120.5(16)
N6 C26 O4 117.7(16)
N6 C26 C25 121.7(11)
O4 C27 C28 105.0(12)
N6 C28 C27 101.3(15)
N6 C28 C29 106.1(12)
C27 C28 C29 112.2(15)
C30 C28 N6 112.0(13)
C30 C28 C27 114.4(16)
C30 C28 C29 110.2(18)
N7 Fe2 N10 95.4(3)
N8 Fe2 N7 75.2(3)
N8 Fe2 N9 74.4(3)
N8 Fe2 N10 99.2(3)
N8 Fe2 N12 110.7(3)
N9 Fe2 N7 149.5(3)
N9 Fe2 N10 91.1(3)
N11 Fe2 N7 109.9(3)
N11 Fe2 N8 171.9(3)
N11 Fe2 N9 100.5(3)
N11 Fe2 N10 74.4(3)
N11 Fe2 N12 75.5(3)
N12 Fe2 N7 95.5(3)
N12 Fe2 N9 93.5(4)
N12 Fe2 N10 149.9(3)
C35 O5 C34 103.0(9)
C41 O6 C42 101.6(9)
C50 O7 C49 103.9(8)
C56 O8 C57 103.5(10)
C33 N7 Fe2 139.1(8)
C35 N7 Fe2 111.3(7)
C35 N7 C33 108.2(10)
C36 N8 Fe2 119.2(7)
C36 N8 C40 119.4(9)
C40 N8 Fe2 120.9(6)
C41 N9 Fe2 114.7(7)
C41 N9 C43 103.9(9)
C43 N9 Fe2 141.4(7)
C48 N10 Fe2 141.3(6)
C50 N10 Fe2 112.6(7)
C50 N10 C48 106.0(8)
C51 N11 Fe2 121.5(7)
C51 N11 C55 118.3(9)
C55 N11 Fe2 120.1(7)
C56 N12 Fe2 112.8(6)
C56 N12 C58 106.2(9)
C58 N12 Fe2 140.8(8)
N7 C33 C31 112.5(11)
N7 C33 C32 107.7(10)
N7 C33 C34 99.8(10)
C31 C33 C32 112.3(16)
C31 C33 C34 113.6(15)
C32 C33 C34 110.1(10)
O5 C34 C33 107.6(10)
O5 C35 C36 117.0(9)
N7 C35 O5 120.0(11)
N7 C35 C36 123.0(10)
N8 C36 C35 110.3(10)
N8 C36 C37 122.0(10)
C37 C36 C35 127.7(10)
C38 C37 C36 115.5(10)
C37 C38 C39 124.5(11)
C40 C39 C38 116.1(11)
N8 C40 C39 122.4(9)
N8 C40 C41 109.5(9)
C39 C40 C41 127.9(10)
O6 C41 C40 117.2(9)
N9 C41 O6 122.6(9)
N9 C41 C40 120.2(9)
O6 C42 C43 105.5(9)
C42 C43 N9 100.2(8)
C44 C43 N9 108.2(8)
C44 C43 C42 113.6(12)
C44 C43 C45 110.8(10)
C45 C43 N9 110.1(10)
C45 C43 C42 113.4(10)
N10 C48 C46 110.9(9)
N10 C48 C47 107.5(9)
N10 C48 C49 101.7(8)
C46 C48 C47 109.8(11)
C46 C48 C49 111.5(10)
C47 C48 C49 115.2(9)
O7 C49 C48 104.8(8)
O7 C50 C51 119.5(9)
N10 C50 O7 119.3(9)
N10 C50 C51 121.1(9)
N11 C51 C50 110.3(9)
N11 C51 C52 123.3(11)
C52 C51 C50 126.3(10)
C51 C52 C53 118.6(11)
C54 C53 C52 120.2(10)
C53 C54 C55 119.7(12)
N11 C55 C54 119.9(11)
N11 C55 C56 109.5(9)
C54 C55 C56 130.4(11)
O8 C56 C55 118.5(10)
N12 C56 O8 119.5(10)
N12 C56 C55 122.0(9)
O8 C57 C58 108.8(10)
N12 C58 C57 101.7(10)
N12 C58 C59 108.4(11)
N12 C58 C60 108.1(10)
C59 C58 C57 113.3(12)
C59 C58 C60 109.3(13)
C60 C58 C57 115.5(13)
O17 Cl3 O18 104.6(8)
O17 Cl3 O19 104.0(8)
O17 Cl3 O20 108.3(8)
O18 Cl3 O19 116.2(10)
O20 Cl3 O18 110.9(9)
O20 Cl3 O19 112.1(8)
O13 Cl2 O14 108.3(9)
O13 Cl2 O15 107.7(7)
O13 Cl2 O16 111.0(7)
O14 Cl2 O15 108.5(9)
O14 Cl2 O16 108.3(8)
O15 Cl2 O16 113.0(8)
O21 Cl4 O24 110.4(7)
O22 Cl4 O21 112.8(6)
O22 Cl4 O24 97.6(12)
O23 Cl4 O21 110.8(12)
O23 Cl4 O22 113.5(7)
O23 Cl4 O24 111.2(8)
O9 Cl1 O11 106.7(9)
O9 Cl1 O12 104.4(10)
O10 Cl1 O9 111.7(12)
O10 Cl1 O11 106.4(12)
O10 Cl1 O12 113.9(11)
O11 Cl1 O12 113.7(11)

loop_
_geom_bond_atom_site_label_1
_geom_bond_atom_site_label_2
_geom_bond_distance
Fe1 N1 2.079(9)
Fe1 N2 2.025(8)
Fe1 N3 2.132(9)
Fe1 N4 2.127(9)
Fe1 N5 2.007(11)
Fe1 N6 2.122(9)
O1 C4 1.458(15)
O1 C5 1.325(14)
O2 C11 1.347(16)
O2 C12 1.44(2)
O3 C19 1.489(16)
O3 C20 1.328(13)
O4 C26 1.314(13)
O4 C27 1.49(3)
N1 C3 1.536(12)
N1 C5 1.327(15)
N2 C6 1.263(14)
N2 C10 1.384(13)
N3 C11 1.312(16)
N3 C13 1.464(19)
N4 C18 1.515(13)
N4 C20 1.319(14)
N5 C21 1.328(15)
N5 C25 1.387(15)
N6 C26 1.29(2)
N6 C28 1.503(18)
C1 C3 1.537(15)
C2 C3 1.496(17)
C3 C4 1.443(19)
C5 C6 1.483(14)
C6 C7 1.435(15)
C7 C8 1.410(17)
C8 C9 1.306(17)
C9 C10 1.385(15)
C10 C11 1.416(19)
C12 C13 1.56(3)
C13 C14 1.60(2)
C13 C15 1.47(2)
C16 C18 1.526(17)
C17 C18 1.477(19)
C18 C19 1.500(17)
C20 C21 1.446(15)
C21 C22 1.435(17)
C22 C23 1.31(2)
C23 C24 1.47(3)
C24 C25 1.41(3)
C25 C26 1.45(2)
C27 C28 1.54(3)
C28 C29 1.547(18)
C28 C30 1.49(3)
Fe2 N7 2.211(9)
Fe2 N8 2.098(8)
Fe2 N9 2.210(10)
Fe2 N10 2.229(7)
Fe2 N11 2.079(8)
Fe2 N12 2.183(8)
O5 C34 1.445(15)
O5 C35 1.357(12)
O6 C41 1.332(13)
O6 C42 1.473(14)
O7 C49 1.467(14)
O7 C50 1.329(12)
O8 C56 1.350(12)
O8 C57 1.419(16)
N7 C33 1.499(15)
N7 C35 1.261(13)
N8 C36 1.340(12)
N8 C40 1.366(13)
N9 C41 1.266(13)
N9 C43 1.531(13)
N10 C48 1.505(13)
N10 C50 1.294(13)
N11 C51 1.354(13)
N11 C55 1.373(13)
N12 C56 1.290(14)
N12 C58 1.493(12)
C31 C33 1.522(17)
C32 C33 1.554(19)
C33 C34 1.556(18)
C35 C36 1.471(16)
C36 C37 1.436(15)
C37 C38 1.352(17)
C38 C39 1.395(14)
C39 C40 1.382(14)
C40 C41 1.501(13)
C42 C43 1.528(18)
C43 C44 1.459(16)
C43 C45 1.520(17)
C46 C48 1.508(18)
C47 C48 1.513(15)
C48 C49 1.533(14)
C50 C51 1.466(15)
C51 C52 1.365(14)
C52 C53 1.372(18)
C53 C54 1.372(18)
C54 C55 1.405(15)
C55 C56 1.460(16)
C57 C58 1.512(18)
C58 C59 1.51(2)
C58 C60 1.512(16)
Cl3 O17 1.379(11)
Cl3 O18 1.413(13)
Cl3 O19 1.465(13)
Cl3 O20 1.413(10)
Cl2 O13 1.397(10)
Cl2 O14 1.411(13)
Cl2 O15 1.417(11)
Cl2 O16 1.423(10)
Cl4 O21 1.358(9)
Cl4 O22 1.352(9)
Cl4 O23 1.347(10)
Cl4 O24 1.366(10)
Cl1 O9 1.388(12)
Cl1 O10 1.332(18)
Cl1 O11 1.398(16)
Cl1 O12 1.421(15)

loop_
_twin_individual_id
_twin_individual_mass_fraction_refined
1 0.630(4)
2 0.370(4)
